data_7027673
loop_
_publ_author_name
'Comba, Peter'
'Gavrish, Sergey P.'
'Lampeka, Yaroslaw D.'
'Lightfoot, Philip'
'Peters, Alexander'

_publ_section_title
;
 Dimerization of a copper(II) compound with a tetradentate diaminodiamide
 ligand&#x200A;&#x2020;
;
_journal_issue 22
_journal_name_full 'Journal of the Chemical Society, Dalton Transactions'
_journal_page_first 4099
_journal_paper_doi 10.1039/a905437e
_journal_year 1999
_chemical_formula_sum 'C6 H16 Cu N4 O4'
_chemical_formula_weight 271.76
_space_group_IT_number 19
_symmetry_cell_setting orthorhombic
_symmetry_Int_Tables_number 19
_symmetry_space_group_name_Hall 'P 2ac 2ab'
_symmetry_space_group_name_H-M 'P 21 21 21'
_audit_creation_date 'Mon Mar  8 15:03:28 1999'
_audit_creation_method 'from TEXRAY.INF file'
_cell_angle_alpha 90
_cell_angle_beta 90
_cell_angle_gamma 90
_cell_formula_units_Z 4
_cell_length_a 7.660(4)
_cell_length_b 19.209(3)
_cell_length_c 7.265(4)
_cell_measurement_reflns_used 20
_cell_measurement_temperature 493.2
_cell_measurement_theta_max 17.8
_cell_measurement_theta_min 7.0
_cell_volume 1069.0(8)
_computing_cell_refinement 'MSC/AFC Diffractometer Control'
_computing_data_collection 'MSC/AFC Diffractometer Control'
_computing_data_reduction teXsan
_computing_publication_material teXsan
_computing_structure_refinement teXsan
_diffrn_ambient_temperature 493.2
_diffrn_measurement_device AFC7S
_diffrn_measurement_method 'omega/2-theta scans'
_diffrn_orient_matrix_UB_11 0.03669
_diffrn_orient_matrix_UB_12 -0.04867
_diffrn_orient_matrix_UB_13 -0.02985
_diffrn_orient_matrix_UB_21 -0.08366
_diffrn_orient_matrix_UB_22 -0.01828
_diffrn_orient_matrix_UB_23 0.09396
_diffrn_orient_matrix_UB_31 -0.09325
_diffrn_orient_matrix_UB_32 -0.00275
_diffrn_orient_matrix_UB_33 -0.09605
_diffrn_radiation_monochromator graphite
_diffrn_radiation_source 'X-ray tube'
_diffrn_radiation_type MoKalpha
_diffrn_radiation_wavelength 0.7107
_diffrn_reflns_av_R_equivalents 0.00
_diffrn_reflns_limit_h_max 8
_diffrn_reflns_limit_h_min 0
_diffrn_reflns_limit_k_max 22
_diffrn_reflns_limit_k_min 0
_diffrn_reflns_limit_l_max 8
_diffrn_reflns_limit_l_min 0
_diffrn_reflns_number 1066
_diffrn_reflns_theta_max 24.99
_diffrn_standards_decay_% -1.09
_diffrn_standards_interval_count 150
_diffrn_standards_number 3
_exptl_absorpt_coefficient_mu 2.046
_exptl_absorpt_correction_T_max 1.000
_exptl_absorpt_correction_T_min 0.837
_exptl_absorpt_correction_type refdelf
_exptl_absorpt_process_details Walker&Stuart_DIFABS
_exptl_crystal_colour pruple
_exptl_crystal_density_diffrn 1.688
_exptl_crystal_description needle
_exptl_crystal_F_000 564.00
_exptl_crystal_size_max 0.350
_exptl_crystal_size_mid 0.100
_exptl_crystal_size_min 0.050
_refine_diff_density_max 0.32
_refine_diff_density_min -0.44
_refine_ls_extinction_method none
_refine_ls_goodness_of_fit_obs 2.478
_refine_ls_matrix_type full
_refine_ls_number_parameters 152
_refine_ls_number_reflns 930
_refine_ls_number_restraints 0
_refine_ls_R_factor_obs 0.0438
_refine_ls_shift/esd_max 0.0350
_refine_ls_structure_factor_coef F
_refine_ls_weighting_scheme sigma
_refine_ls_wR_factor_obs 0.0511
_reflns_number_observed 930
_reflns_number_total 1066
_reflns_observed_criterion 3.00
_cod_data_source_file 905437esup1.cif
_cod_data_source_block 9/05437E_CuN4_mono
_cod_original_cell_volume 1069.1(9)
_cod_original_sg_symbol_H-M 'P 21 21 21 '
_cod_original_formula_sum 'C6 H16 Cu N4 O4 '
_cod_database_code 7027673

loop_
_symmetry_equiv_pos_as_xyz
'   +x,   +y,   +z'
'1/2-x,   -y,1/2+z'
'1/2+x,1/2-y,   -z'
'   -x,1/2+y,1/2-z'

loop_
_atom_site_aniso_label
_atom_site_aniso_U_11
_atom_site_aniso_U_22
_atom_site_aniso_U_33
_atom_site_aniso_U_12
_atom_site_aniso_U_13
_atom_site_aniso_U_23
Cu(1) 0.0161(5) 0.0275(5) 0.0374(5) -0.0044(5) -0.0002(6) 0.0041(6)
O(1) 0.018(3) 0.030(3) 0.048(4) 0.001(3) 0.004(4) -0.006(3)
O(2) 0.027(4) 0.020(3) 0.047(4) -0.005(3) 0.014(3) -0.001(3)
O(3) 0.030(4) 0.030(4) 0.077(6) -0.003(3) 0.013(4) 0.008(4)
O(4) 0.033(4) 0.026(3) 0.052(5) 0.005(3) -0.007(4) 0.001(3)
N(1) 0.035(5) 0.043(4) 0.037(4) -0.016(4) 0.009(5) -0.002(4)
N(2) 0.030(4) 0.017(3) 0.052(6) -0.004(3) 0.006(4) 0.000(4)
N(3) 0.025(5) 0.019(4) 0.036(5) 0.000(3) 0.002(4) -0.001(3)
N(4) 0.016(4) 0.052(4) 0.021(3) 0.002(3) 0.000(4) 0.009(4)
C(1) 0.070(8) 0.033(5) 0.070(8) -0.014(6) 0.034(7) -0.007(5)
C(2) 0.039(6) 0.023(4) 0.063(7) -0.008(4) -0.004(6) 0.005(5)
C(3) 0.014(5) 0.038(5) 0.041(5) -0.003(4) -0.004(4) -0.002(4)
C(4) 0.020(5) 0.018(4) 0.022(4) 0.001(4) 0.002(4) 0.005(3)
C(5) 0.030(7) 0.031(5) 0.038(5) 0.003(4) 0.001(5) 0.017(4)
C(6) 0.024(5) 0.046(6) 0.041(5) 0.006(5) -0.005(5) 0.009(5)

loop_
_atom_site_label
_atom_site_fract_x
_atom_site_fract_y
_atom_site_fract_z
_atom_site_U_iso_or_equiv
_atom_site_thermal_displace_type
Cu(1) 0.4447(1) 0.05866(5) 0.5774(2) 0.0270(3) Uij
O(1) -0.0601(9) 0.0878(3) 0.7025(9) 0.032(2) Uij
O(2) 0.0223(8) -0.0520(3) 0.7255(9) 0.031(2) Uij
O(3) -0.2022(9) 0.2027(3) 0.869(1) 0.046(2) Uij
O(4) -0.0290(9) -0.1861(3) 0.6315(10) 0.037(2) Uij
N(1) 0.543(1) 0.1568(4) 0.562(1) 0.038(2) Uij
N(2) 0.2268(10) 0.1065(3) 0.615(1) 0.033(2) Uij
N(3) 0.2993(9) -0.0217(4) 0.6297(10) 0.027(2) Uij
N(4) 0.6391(8) -0.0122(4) 0.578(1) 0.029(2) Uij
C(1) 0.415(2) 0.2037(5) 0.642(2) 0.058(4) Uij
C(2) 0.233(1) 0.1812(4) 0.599(2) 0.042(3) Uij
C(3) 0.091(1) 0.0693(5) 0.666(1) 0.031(3) Uij
C(4) 0.139(1) -0.0104(4) 0.673(1) 0.020(2) Uij
C(5) 0.389(1) -0.0874(5) 0.650(1) 0.033(3) Uij
C(6) 0.579(1) -0.0718(5) 0.692(1) 0.037(3) Uij
H(1) 0.4297 0.2046 0.7716 0.0693 Uij
H(2) 0.4324 0.2491 0.5936 0.0693 Uij
H(3) 0.2023 0.1950 0.4780 0.0501 Uij
H(4) 0.1538 0.2016 0.6846 0.0501 Uij
H(5) 0.3385 -0.1132 0.7482 0.0392 Uij
H(6) 0.3799 -0.1135 0.5392 0.0392 Uij
H(7) 0.6480 -0.1116 0.6645 0.0444 Uij
H(8) 0.5912 -0.0604 0.8183 0.0444 Uij
H(9) 0.6493 0.1596 0.6286 0.0461 Uij
H(10) 0.5633 0.1689 0.4369 0.0461 Uij
H(11) 0.6622 -0.0273 0.4555 0.0353 Uij
H(12) 0.7419 0.0075 0.6289 0.0353 Uij
H(13) -0.02(1) -0.137(4) 0.66(1) 0.03(2) Uij
H(14) -0.11(1) -0.193(4) 0.56(1) 0.01(2) Uij
H(15) -0.13(1) 0.236(5) 0.83(1) 0.04(2) Uij
H(16) -0.12(2) 0.162(7) 0.83(2) 0.14(2) Uij

loop_
_atom_type_symbol
_atom_type_oxidation_number
_atom_type_number_in_cell
_atom_type_scat_dispersion_real
_atom_type_scat_dispersion_imag
_atom_type_scat_source
C 0 24 0.003 0.002 'International Tables'
H 0 64 0.000 0.000 'International Tables'
N 0 16 0.006 0.003 'International Tables'
O 0 16 0.011 0.006 'International Tables'
Cu 0 4 0.320 1.265 'International Tables'

loop_
_geom_angle_atom_site_label_1
_geom_angle_atom_site_label_2
_geom_angle_atom_site_label_3
_geom_angle
_geom_angle_publ_flag
N(1) Cu(1) N(2) 83.5(3) yes
N(1) Cu(1) N(3) 163.9(3) yes
N(1) Cu(1) N(4) 110.6(3) yes
N(2) Cu(1) N(3) 81.6(3) yes
N(2) Cu(1) N(4) 164.2(3) yes
N(3) Cu(1) N(4) 83.5(3) yes
Cu(1) N(1) C(1) 107.6(6) yes
Cu(1) N(2) C(2) 115.9(6) yes
Cu(1) N(2) C(3) 117.8(6) yes
C(2) N(2) C(3) 126.0(8) yes
Cu(1) N(3) C(4) 117.5(6) yes
Cu(1) N(3) C(5) 116.4(5) yes
C(4) N(3) C(5) 125.1(7) yes
Cu(1) N(4) C(6) 107.0(5) yes
N(1) C(1) C(2) 111.7(8) yes
N(2) C(2) C(1) 107.6(8) yes
O(1) C(3) N(2) 130.0(9) yes
O(1) C(3) C(4) 119.3(8) yes
N(2) C(3) C(4) 110.7(7) yes
O(2) C(4) N(3) 130.2(8) yes
O(2) C(4) C(3) 117.5(7) yes
N(3) C(4) C(3) 112.2(7) yes
N(3) C(5) C(6) 107.6(8) yes
N(4) C(6) C(5) 109.7(8) yes

loop_
_geom_bond_atom_site_label_1
_geom_bond_atom_site_label_2
_geom_bond_distance
_geom_bond_publ_flag
Cu(1) N(1) 2.033(7) yes
Cu(1) N(2) 1.924(7) yes
Cu(1) N(3) 1.941(7) yes
Cu(1) N(4) 2.018(7) yes
O(1) C(3) 1.24(1) yes
O(2) C(4) 1.258(9) yes
N(1) C(1) 1.46(1) yes
N(2) C(2) 1.441(10) yes
N(2) C(3) 1.32(1) yes
N(3) C(4) 1.29(1) yes
N(3) C(5) 1.44(1) yes
N(4) C(6) 1.49(1) yes
C(1) C(2) 1.49(1) yes
C(3) C(4) 1.58(1) yes
C(5) C(6) 1.52(1) yes
